data_4519004
loop_
_publ_author_name
'Bhattacharya, Anwesha'
'Thirupathi, Annaram'
'Natarajan, Pradeep'
'Peruncheralathan, Saravanan'

_publ_section_title
;
 Chemoselective Ullmann Reaction of \a-Trisubstituted Thioamides:
 Synthesis of Novel 2-Iminobenzothiolanes.
;
_journal_issue 32
_journal_name_full 'ACS omega'
_journal_page_first 21169
_journal_page_last 21180
_journal_paper_doi 10.1021/acsomega.1c03410
_journal_volume 6
_journal_year 2021
_chemical_formula_moiety 'C16 H12 N2 S'
_chemical_formula_sum 'C16 H12 N2 S'
_chemical_formula_weight 264.35
_space_group_crystal_system triclinic
_space_group_IT_number 2
_space_group_name_Hall '-P 1'
_space_group_name_H-M_alt 'P -1'
_symmetry_Int_Tables_number 2
_atom_sites_solution_primary dual
_audit_creation_date 2021-02-13
_audit_creation_method
;
Olex2 1.2
(compiled 2017.08.10 svn.r3458 for OlexSys, GUI svn.r5381)
;
_cell_angle_alpha 106.308(2)
_cell_angle_beta 104.374(2)
_cell_angle_gamma 103.637(2)
_cell_formula_units_Z 2
_cell_length_a 8.1526(2)
_cell_length_b 9.0963(2)
_cell_length_c 10.4069(2)
_cell_measurement_reflns_used 9073
_cell_measurement_temperature 293(2)
_cell_measurement_theta_max 76.9820
_cell_measurement_theta_min 4.7100
_cell_volume 677.68(3)
_computing_cell_refinement 'CrysAlisPro 1.171.39.45g (Rigaku OD, 2018)'
_computing_data_collection 'CrysAlisPro 1.171.39.45g (Rigaku OD, 2018)'
_computing_data_reduction 'CrysAlisPro 1.171.39.45g (Rigaku OD, 2018)'
_computing_molecular_graphics 'Olex2 (Dolomanov et al., 2009)'
_computing_publication_material 'Olex2 (Dolomanov et al., 2009)'
_computing_structure_refinement 'olex2.refine (Bourhis et al., 2015)'
_computing_structure_solution 'ShelXT (Sheldrick, 2015)'
_diffrn_ambient_temperature 291(2)
_diffrn_detector 'CCD plate'
_diffrn_detector_type 'Pilatus 200K'
_diffrn_measured_fraction_theta_full 0.9750
_diffrn_measured_fraction_theta_max 0.9750
_diffrn_measurement_details
;
List of Runs (angles in degrees, time in seconds):

  # Type    Start    End  Width  t~exp~   \w     \q     \k     \f   Frames
--------------------------------------------------------------------------
  1  \w   -105.00 -36.00   0.15    0.20    --  -38.50 -35.00 143.00  460
  2  \w    -42.00  27.90   0.15    0.20    --  -38.50  35.00 -59.00  466
  3  \w    -18.00  51.90   0.15    0.20    --   49.31 -35.00 143.00  466
  4  \w     46.00 115.00   0.15    0.20    --   49.31  35.00 -59.00  460
  5  \w    103.00 172.00   0.15    0.80    --  106.38  35.00 -59.00  460
  6  \w     40.00 109.00   0.15    0.80    --  106.38 -35.00 143.00  460
  7  \w    -42.00  27.00   0.15    0.20    --  -38.50  37.00-180.00  460
  8  \w   -108.00 -33.00   0.15    0.20    --  -38.50 -19.00   0.00  500
  9  \w     24.00  99.00   0.15    0.20    --   49.31-125.00   0.00  500
 10  \w     46.00 115.00   0.15    0.20    --   49.31  37.00-180.00  460
 11  \w      2.00  83.90   0.15    0.20    --   49.31 -99.00  60.00  546
 12  \w    102.00 171.00   0.15    0.80    --  106.38  45.00 -30.00  460
 13  \w     38.00 113.90   0.15    0.80    --  106.38 -15.00 -30.00  506
 14  \w     38.00 110.00   0.15    0.80    --  106.38 -30.00 -60.00  480
 15  \w     98.00 173.90   0.15    0.80    --  106.38  15.00 -90.00  506
 16  \w     44.00 119.00   0.15    0.80    --  106.38 -61.00  60.00  500
 17  \w    102.00 171.00   0.15    0.80    --  106.38  45.00 -90.00  460
 18  \w     42.00 117.00   0.15    0.80    --  106.38-125.00-120.00  500
 19  \w     42.00 117.00   0.15    0.80    --  106.38-125.00 120.00  500
 20  \w     44.00 119.00   0.15    0.80    --  106.38 -61.00-120.00  500
 21  \w     42.00 111.00   0.15    0.80    --  106.38 -45.00  60.00  460
 22  \w     44.00 119.00   0.15    0.80    --  106.38 -61.00 -90.00  500
 23  \w    103.00 175.00   0.15    0.80    --  106.38  30.00   0.00  480
 24  \w     44.00 119.00   0.15    0.80    --  106.38 -61.00-180.00  500
 25  \w     42.00 117.00   0.15    0.80    --  106.38-125.00 -60.00  500
 26  \w     42.00 117.00   0.15    0.80    --  106.38-125.00-180.00  500
 27  \w     38.00 110.00   0.15    0.80    --  106.38 -94.00   0.00  480
 28  \w     38.00 110.00   0.15    0.80    --  106.38 -94.00-180.00  480
 29  \w     26.00 113.00   0.15    0.20    --   49.31  77.00-150.00  580
 30  \w     26.00 113.00   0.15    0.20    --   49.31  77.00   0.00  580
 31  \w     26.00 113.00   0.15    0.20    --   49.31  77.00 -60.00  580
 32  \w     38.00 110.90   0.15    0.20    --   49.31  57.00  90.00  486
;
_diffrn_measurement_device 'four-circle diffractometer'
_diffrn_measurement_device_type 'SuperNova, Dual, Cu at home/near, Pilatus 200K'
_diffrn_measurement_method '\w scans'
_diffrn_orient_matrix_type 'CrysAlisPro convention (1999,Acta A55,543-557)'
_diffrn_orient_matrix_UB_11 0.0841162000
_diffrn_orient_matrix_UB_12 0.1859345000
_diffrn_orient_matrix_UB_13 0.0547707000
_diffrn_orient_matrix_UB_21 -0.1600161000
_diffrn_orient_matrix_UB_22 0.0183068000
_diffrn_orient_matrix_UB_23 0.0489204000
_diffrn_orient_matrix_UB_31 0.0998904000
_diffrn_orient_matrix_UB_32 -0.0003164000
_diffrn_orient_matrix_UB_33 0.1464473000
_diffrn_radiation_monochromator mirror
_diffrn_radiation_probe x-ray
_diffrn_radiation_type 'Cu K\a'
_diffrn_radiation_wavelength 1.54184
_diffrn_reflns_av_R_equivalents 0.0355
_diffrn_reflns_av_unetI/netI 0.0225
_diffrn_reflns_limit_h_max 10
_diffrn_reflns_limit_h_min -10
_diffrn_reflns_limit_k_max 10
_diffrn_reflns_limit_k_min -11
_diffrn_reflns_limit_l_max 13
_diffrn_reflns_limit_l_min -9
_diffrn_reflns_number 10388
_diffrn_reflns_theta_full 77.3902
_diffrn_reflns_theta_max 77.39
_diffrn_reflns_theta_min 4.70
_diffrn_source 'micro-focus sealed X-ray tube'
_diffrn_source_type 'SuperNova (Cu) X-ray Source'
_exptl_absorpt_coefficient_mu 1.996
_exptl_absorpt_correction_T_max 1.00000
_exptl_absorpt_correction_T_min 0.50304
_exptl_absorpt_correction_type multi-scan
_exptl_absorpt_process_details
;
CrysAlisPro 1.171.39.45g (Rigaku Oxford Diffraction, 2018)
Empirical absorption correction using spherical harmonics,
 implemented in SCALE3 ABSPACK scaling algorithm.
;
_exptl_crystal_density_diffrn 1.2954
_exptl_crystal_description needle
_exptl_crystal_F_000 277.3708
_exptl_crystal_preparation 'Slow diffusion'
_exptl_crystal_recrystallization_method 'Slow evapouration'
_exptl_crystal_size_max 0.6
_exptl_crystal_size_mid 0.2
_exptl_crystal_size_min 0.2
_refine_diff_density_max 0.1951
_refine_diff_density_min -0.2711
_refine_diff_density_rms 0.0445
_refine_ls_d_res_high 0.7900
_refine_ls_d_res_low 9.4034
_refine_ls_goodness_of_fit_ref 1.0462
_refine_ls_hydrogen_treatment constr
_refine_ls_matrix_type full
_refine_ls_number_constraints 22
_refine_ls_number_parameters 173
_refine_ls_number_reflns 2813
_refine_ls_number_restraints 0
_refine_ls_restrained_S_all 1.0462
_refine_ls_R_factor_all 0.0424
_refine_ls_R_factor_gt 0.0408
_refine_ls_shift/su_max 0.0000
_refine_ls_shift/su_mean 0.0000
_refine_ls_structure_factor_coef Fsqd
_refine_ls_weighting_details 'w=1/[\s^2^(Fo^2^)+(0.0539P)^2^+0.2015P] where P=(Fo^2^+2Fc^2^)/3'
_refine_ls_weighting_scheme calc
_refine_ls_wR_factor_gt 0.1094
_refine_ls_wR_factor_ref 0.1105
_reflns_Friedel_coverage 0.0
_reflns_limit_h_max 9
_reflns_limit_h_min -10
_reflns_limit_k_max 10
_reflns_limit_k_min -11
_reflns_limit_l_max 13
_reflns_limit_l_min 0
_reflns_number_gt 2645
_reflns_number_total 2813
_reflns_threshold_expression I>=2u(I)
_cod_data_source_file ao1c03410_si_002.cif
_cod_data_source_block PERU_AW_73
_cod_depositor_comments
;
The following automatic conversions were performed:

data item '_diffrn_ambient_temperature' value '291 (2)' was changed
to '291(2)' -- the value was reformatted.

Automatic conversion script
Id: cif_fix_values 7556 2019-12-06 15:28:31Z antanas 
;
_cod_database_code 4519004
_chemical_oxdiff_formula 'C32 H24 N4 S2 '
_reflns_odcompleteness_completeness 99.96
_reflns_odcompleteness_iscentric 1
_reflns_odcompleteness_theta 66.97
_olex2_refinement_description
;
1. Fixed Uiso
 At 1.2 times of:
  All C(H) groups
 At 1.5 times of:
  All C(H,H,H) groups
2.a Aromatic/amide H refined with riding coordinates:
 C24(H24), C5(H5), C12(H12), C6(H6), C14(H14), C7(H7), C13(H13), C16(H16),
 C15(H15)
2.b Idealised Me refined as rotating group:
 C19(H19a,H19b,H19c)
;
_olex2_submission_original_sample_id AW_74
_olex2_submission_special_instructions 'No special instructions were received'
_oxdiff_exptl_absorpt_empirical_details
;
Empirical correction (ABSPACK) includes:
- Absorption correction using spherical harmonics
- Frame scaling
;
_oxdiff_exptl_absorpt_empirical_full_max 3.036
_oxdiff_exptl_absorpt_empirical_full_min 0.382

loop_
_space_group_symop_id
_space_group_symop_operation_xyz
1 x,y,z
2 -x,-y,-z

loop_
_atom_site_label
_atom_site_type_symbol
_atom_site_fract_x
_atom_site_fract_y
_atom_site_fract_z
_atom_site_U_iso_or_equiv
_atom_site_adp_type
_atom_site_occupancy
_atom_site_refinement_flags_posn
S1 S 0.52144(5) 0.41504(5) 0.69463(4) 0.05098(15) Uani 1.000000 .
N10 N 0.17573(19) 0.31976(17) 0.51757(15) 0.0528(3) Uani 1.000000 .
C4 C 0.4355(2) 0.64571(19) 0.85679(16) 0.0430(3) Uani 1.000000 .
C3 C 0.2761(2) 0.57160(19) 0.72051(16) 0.0441(3) Uani 1.000000 .
C20 C 0.5704(2) 0.57722(19) 0.85447(16) 0.0443(3) Uani 1.000000 .
N18 N -0.0195(2) 0.4965(2) 0.7777(2) 0.0710(5) Uani 1.000000 .
C11 C 0.2012(2) 0.1826(2) 0.42884(17) 0.0479(4) Uani 1.000000 .
C24 C 0.7257(2) 0.6338(2) 0.97104(18) 0.0544(4) Uani 1.000000 .
H24 H 0.8158(2) 0.5875(2) 0.96955(18) 0.0653(5) Uiso 1.000000 R
C17 C 0.1082(2) 0.5268(2) 0.75094(18) 0.0497(4) Uani 1.000000 .
C21 C 0.3004(2) 0.41874(19) 0.62864(16) 0.0439(3) Uani 1.000000 .
C5 C 0.4555(3) 0.7732(2) 0.97570(18) 0.0529(4) Uani 1.000000 .
H5 H 0.3660(3) 0.8203(2) 0.97716(18) 0.0634(5) Uiso 1.000000 R
C19 C 0.2696(3) 0.6882(2) 0.6379(2) 0.0569(4) Uani 1.000000 .
H19a H 0.252(2) 0.7836(8) 0.6932(7) 0.0854(6) Uiso 1.000000 GR
H19b H 0.3802(8) 0.7184(14) 0.6198(14) 0.0854(6) Uiso 1.000000 GR
H19c H 0.1720(12) 0.6352(7) 0.5492(7) 0.0854(6) Uiso 1.000000 GR
C12 C 0.1888(3) 0.1704(2) 0.2914(2) 0.0572(4) Uani 1.000000 .
H12 H 0.1666(3) 0.2516(2) 0.2591(2) 0.0686(5) Uiso 1.000000 R
C6 C 0.6102(3) 0.8302(2) 1.09264(19) 0.0602(5) Uani 1.000000 .
H6 H 0.6244(3) 0.9153(2) 1.17351(19) 0.0723(5) Uiso 1.000000 R
C14 C 0.2387(3) -0.0861(2) 0.2474(2) 0.0638(5) Uani 1.000000 .
H14 H 0.2536(3) -0.1752(2) 0.1871(2) 0.0766(6) Uiso 1.000000 R
C7 C 0.7436(3) 0.7609(2) 1.08964(19) 0.0602(5) Uani 1.000000 .
H7 H 0.8471(3) 0.8005(2) 1.16874(19) 0.0722(5) Uiso 1.000000 R
C13 C 0.2097(3) 0.0365(2) 0.2015(2) 0.0672(5) Uani 1.000000 .
H13 H 0.2041(3) 0.0295(2) 0.1095(2) 0.0807(6) Uiso 1.000000 R
C16 C 0.2263(3) 0.0578(2) 0.4729(2) 0.0690(5) Uani 1.000000 .
H16 H 0.2307(3) 0.0634(2) 0.5643(2) 0.0828(7) Uiso 1.000000 R
C15 C 0.2453(3) -0.0758(3) 0.3819(2) 0.0716(6) Uani 1.000000 .
H15 H 0.2627(3) -0.1593(3) 0.4128(2) 0.0859(7) Uiso 1.000000 R

loop_
_atom_site_aniso_label
_atom_site_aniso_U_11
_atom_site_aniso_U_22
_atom_site_aniso_U_33
_atom_site_aniso_U_12
_atom_site_aniso_U_13
_atom_site_aniso_U_23
S1 0.0470(2) 0.0571(3) 0.0502(2) 0.02752(18) 0.01700(17) 0.01216(18)
N10 0.0514(8) 0.0539(8) 0.0470(7) 0.0238(6) 0.0107(6) 0.0093(6)
C4 0.0456(8) 0.0456(8) 0.0409(8) 0.0179(6) 0.0157(6) 0.0169(6)
C3 0.0458(8) 0.0458(8) 0.0431(8) 0.0223(6) 0.0145(6) 0.0140(6)
C20 0.0437(8) 0.0511(8) 0.0428(8) 0.0184(7) 0.0172(6) 0.0193(7)
N18 0.0577(9) 0.0770(11) 0.0812(12) 0.0297(8) 0.0304(9) 0.0203(9)
C11 0.0432(8) 0.0477(8) 0.0463(8) 0.0174(7) 0.0112(6) 0.0090(7)
C24 0.0456(9) 0.0694(11) 0.0507(9) 0.0208(8) 0.0147(7) 0.0252(8)
C17 0.0482(9) 0.0510(9) 0.0512(9) 0.0254(7) 0.0166(7) 0.0129(7)
C21 0.0469(8) 0.0472(8) 0.0430(8) 0.0223(7) 0.0175(6) 0.0164(6)
C5 0.0617(10) 0.0519(9) 0.0473(9) 0.0250(8) 0.0203(8) 0.0142(7)
C19 0.0644(11) 0.0547(10) 0.0531(9) 0.0270(8) 0.0120(8) 0.0221(8)
C12 0.0688(11) 0.0515(9) 0.0591(10) 0.0219(8) 0.0294(9) 0.0226(8)
C6 0.0710(12) 0.0564(10) 0.0426(9) 0.0143(9) 0.0164(8) 0.0101(7)
C14 0.0731(12) 0.0528(10) 0.0647(11) 0.0251(9) 0.0311(10) 0.0094(8)
C7 0.0531(10) 0.0711(12) 0.0446(9) 0.0105(8) 0.0083(7) 0.0189(8)
C13 0.0892(14) 0.0632(11) 0.0591(11) 0.0263(10) 0.0427(10) 0.0197(9)
C16 0.1008(16) 0.0649(11) 0.0442(9) 0.0401(11) 0.0194(10) 0.0180(8)
C15 0.0975(16) 0.0561(11) 0.0648(12) 0.0387(11) 0.0217(11) 0.0210(9)

loop_
_atom_type_symbol
_atom_type_scat_dispersion_real
_atom_type_scat_dispersion_imag
_atom_type_scat_Cromer_Mann_a1
_atom_type_scat_Cromer_Mann_a2
_atom_type_scat_Cromer_Mann_a3
_atom_type_scat_Cromer_Mann_a4
_atom_type_scat_Cromer_Mann_b1
_atom_type_scat_Cromer_Mann_b2
_atom_type_scat_Cromer_Mann_b3
_atom_type_scat_Cromer_Mann_b4
_atom_type_scat_Cromer_Mann_c
_atom_type_scat_source
_atom_type_scat_dispersion_source
H 0.00000 0.00000 0.49300 0.32291 0.14019 0.04081 10.51090 26.12570 3.14236 57.79970 0.0030380000826 'International Tables Volume C Table 6.1.1.4 (pp. 500-502)' 'Henke, Gullikson and Davis, At. Data and Nucl. Data Tables, 1993, 54, 2'
C 0.01920 0.00962 2.31000 1.02000 1.58860 0.86500 20.84390 10.20750 0.56870 51.65120 0.215599998832 'International Tables Volume C Table 6.1.1.4 (pp. 500-502)' 'Henke, Gullikson and Davis, At. Data and Nucl. Data Tables, 1993, 54, 2'
S 0.33537 0.55136 6.90530 5.20340 1.43790 1.58630 1.46790 22.21510 0.25360 56.17200 0.866900026798 'International Tables Volume C Table 6.1.1.4 (pp. 500-502)' 'Henke, Gullikson and Davis, At. Data and Nucl. Data Tables, 1993, 54, 2'
N 0.03256 0.01839 12.21260 3.13220 2.01250 1.16630 0.00570 9.89330 28.99750 0.58260 -11.5290002823 'International Tables Volume C Table 6.1.1.4 (pp. 500-502)' 'Henke, Gullikson and Davis, At. Data and Nucl. Data Tables, 1993, 54, 2'

loop_
_geom_angle_atom_site_label_1
_geom_angle_atom_site_label_2
_geom_angle_atom_site_label_3
_geom_angle
_geom_angle_site_symmetry_1
_geom_angle_site_symmetry_3
_geom_angle_publ_flag
C21 S1 C20 91.97(7) . . ?
C21 N10 C11 120.72(14) . . ?
C20 C4 C3 114.30(13) . . ?
C5 C4 C3 125.53(14) . . ?
C5 C4 C20 120.15(15) . . ?
C17 C3 C4 110.50(13) . . ?
C21 C3 C4 106.71(12) . . ?
C21 C3 C17 109.71(13) . . ?
C19 C3 C4 111.45(13) . . ?
C19 C3 C17 109.93(13) . . ?
C19 C3 C21 108.47(13) . . ?
C4 C20 S1 113.96(12) . . ?
C24 C20 S1 125.15(13) . . ?
C24 C20 C4 120.88(15) . . ?
C12 C11 N10 118.45(15) . . ?
C16 C11 N10 122.14(16) . . ?
C16 C11 C12 119.29(16) . . ?
H24 C24 C20 120.82(10) . . ?
C7 C24 C20 118.37(17) . . ?
C7 C24 H24 120.82(11) . . ?
N18 C17 C3 177.99(19) . . ?
N10 C21 S1 127.81(12) . . ?
C3 C21 S1 111.32(11) . . ?
C3 C21 N10 120.74(14) . . ?
H5 C5 C4 120.38(10) . . ?
C6 C5 C4 119.25(16) . . ?
C6 C5 H5 120.38(11) . . ?
H19a C19 C3 109.5 . . ?
H19b C19 C3 109.5 . . ?
H19b C19 H19a 109.5 . . ?
H19c C19 C3 109.5 . . ?
H19c C19 H19a 109.5 . . ?
H19c C19 H19b 109.5 . . ?
H12 C12 C11 120.11(10) . . ?
C13 C12 C11 119.78(17) . . ?
C13 C12 H12 120.11(12) . . ?
H6 C6 C5 119.89(11) . . ?
C7 C6 C5 120.23(17) . . ?
C7 C6 H6 119.89(11) . . ?
C13 C14 H14 120.24(11) . . ?
C15 C14 H14 120.24(12) . . ?
C15 C14 C13 119.52(17) . . ?
C6 C7 C24 121.12(17) . . ?
H7 C7 C24 119.44(11) . . ?
H7 C7 C6 119.44(11) . . ?
C14 C13 C12 120.48(18) . . ?
H13 C13 C12 119.76(12) . . ?
H13 C13 C14 119.76(11) . . ?
H16 C16 C11 119.80(11) . . ?
C15 C16 C11 120.41(18) . . ?
C15 C16 H16 119.80(12) . . ?
C16 C15 C14 120.47(19) . . ?
H15 C15 C14 119.77(12) . . ?
H15 C15 C16 119.77(12) . . ?

loop_
_geom_bond_atom_site_label_1
_geom_bond_atom_site_label_2
_geom_bond_distance
_geom_bond_site_symmetry_2
_geom_bond_publ_flag
S1 C20 1.7655(16) . ?
S1 C21 1.7743(16) . ?
N10 C11 1.422(2) . ?
N10 C21 1.257(2) . ?
C4 C3 1.513(2) . ?
C4 C20 1.388(2) . ?
C4 C5 1.381(2) . ?
C3 C17 1.471(2) . ?
C3 C21 1.537(2) . ?
C3 C19 1.544(2) . ?
C20 C24 1.385(2) . ?
N18 C17 1.135(2) . ?
C11 C12 1.380(2) . ?
C11 C16 1.377(3) . ?
C24 H24 0.9300 . ?
C24 C7 1.382(3) . ?
C5 H5 0.9300 . ?
C5 C6 1.384(3) . ?
C19 H19a 0.9600 . ?
C19 H19b 0.9600 . ?
C19 H19c 0.9600 . ?
C12 H12 0.9300 . ?
C12 C13 1.387(3) . ?
C6 H6 0.9300 . ?
C6 C7 1.382(3) . ?
C14 H14 0.9300 . ?
C14 C13 1.377(3) . ?
C14 C15 1.363(3) . ?
C7 H7 0.9300 . ?
C13 H13 0.9300 . ?
C16 H16 0.9300 . ?
C16 C15 1.383(3) . ?
C15 H15 0.9300 . ?
